data_7248644
loop_
_publ_author_name
'Pacholak, P.'
'Durka, K.'
'Wo\'zniak, K.'
'Krajewska, J.'
'Laudy, A. E.'
'Luli\'nski, S.'

_publ_section_title
;
 Ethynyl-substituted benzosiloxaboroles: the role of C(\p)&#x22EF;B
 interactions in their crystal packing and use in Cu(i)-catalyzed
 1,3-dipolar cycloaddition
;
_journal_issue 23
_journal_name_full 'RSC Advances'
_journal_page_first 16069
_journal_page_last 16082
_journal_paper_doi 10.1039/D4RA02137A
_journal_volume 14
_journal_year 2024
_chemical_formula_moiety 'C16 H14 B F2 N3 O4 S Si, C H Cl3'
_chemical_formula_sum 'C17 H15 B Cl3 F2 N3 O4 S Si'
_chemical_formula_weight 540.63
_chemical_name_systematic
;
7-Fluoro-1,1-dimethyl-6-(1-(2-fluorophenylsulfonyl)-1H-1,2,3-triazol-4-yl)benzo[c][1,2,5]oxasilaborol-3(1H)-ol
;
_space_group_crystal_system triclinic
_space_group_IT_number 2
_space_group_name_Hall '-P 1'
_space_group_name_H-M_alt 'P -1'
_atom_sites_solution_hydrogens mixed
_audit_creation_method SHELXL-2013
_audit_update_record
;
2023-10-27 deposited with the CCDC.	2024-05-14 downloaded from the CCDC.
;
_cell_angle_alpha 89.089(3)
_cell_angle_beta 77.254(3)
_cell_angle_gamma 80.690(3)
_cell_formula_units_Z 2
_cell_length_a 8.8484(4)
_cell_length_b 11.1678(4)
_cell_length_c 12.0146(5)
_cell_measurement_reflns_used 7810
_cell_measurement_temperature 100(2)
_cell_measurement_theta_max 29.6910
_cell_measurement_theta_min 2.5060
_cell_volume 1142.50(8)
_computing_cell_refinement 'CrysAlisPro 1.171.40.67a (Rigaku OD, 2019)'
_computing_data_collection 'CrysAlisPro 1.171.40.67a (Rigaku OD, 2019)'
_computing_data_reduction 'CrysAlisPro 1.171.40.67a (Rigaku OD, 2019)'
_computing_structure_refinement 'SHELXL-2013 (Sheldrick, 2013)'
_diffrn_ambient_environment N~2~
_diffrn_ambient_temperature 100(2)
_diffrn_detector 'CCD plate'
_diffrn_detector_area_resol_mean 8.0013
_diffrn_detector_type Eos
_diffrn_measured_fraction_theta_full 1.000
_diffrn_measured_fraction_theta_max 0.900
_diffrn_measurement_device 'four-circle diffractometer'
_diffrn_measurement_device_type 'SuperNova, Single source at offset/far, Eos'
_diffrn_radiation_monochromator mirror
_diffrn_radiation_probe x-ray
_diffrn_radiation_type MoK\a
_diffrn_radiation_wavelength 0.71073
_diffrn_reflns_av_R_equivalents 0.0317
_diffrn_reflns_av_unetI/netI 0.0475
_diffrn_reflns_Laue_measured_fraction_full 1.000
_diffrn_reflns_Laue_measured_fraction_max 0.900
_diffrn_reflns_limit_h_max 12
_diffrn_reflns_limit_h_min -11
_diffrn_reflns_limit_k_max 15
_diffrn_reflns_limit_k_min -15
_diffrn_reflns_limit_l_max 16
_diffrn_reflns_limit_l_min -16
_diffrn_reflns_number 19660
_diffrn_reflns_point_group_measured_fraction_full 1.000
_diffrn_reflns_point_group_measured_fraction_max 0.900
_diffrn_reflns_theta_full 25.242
_diffrn_reflns_theta_max 30.004
_diffrn_reflns_theta_min 2.392
_diffrn_source 'micro-focus sealed X-ray tube'
_diffrn_source_type 'SuperNova (Mo) X-ray Source'
_exptl_absorpt_coefficient_mu 0.592
_exptl_absorpt_correction_T_max 1.000
_exptl_absorpt_correction_T_min 0.718
_exptl_absorpt_correction_type gaussian
_exptl_absorpt_process_details
;
CrysAlisPro 1.171.40.67a (Rigaku Oxford Diffraction, 2019)
Numerical absorption correction based on gaussian integration over
			a multifaceted crystal model
Empirical absorption correction using spherical harmonics,
 implemented in SCALE3 ABSPACK scaling algorithm.
;
_exptl_crystal_colour colourless
_exptl_crystal_density_diffrn 1.572
_exptl_crystal_description block
_exptl_crystal_F_000 548
_exptl_crystal_size_max 0.210
_exptl_crystal_size_mid 0.107
_exptl_crystal_size_min 0.104
_refine_diff_density_max 0.739
_refine_diff_density_min -0.681
_refine_diff_density_rms 0.075
_refine_ls_extinction_method none
_refine_ls_goodness_of_fit_ref 1.035
_refine_ls_hydrogen_treatment mixed
_refine_ls_matrix_type full
_refine_ls_number_parameters 313
_refine_ls_number_reflns 6007
_refine_ls_number_restraints 1
_refine_ls_restrained_S_all 1.035
_refine_ls_R_factor_all 0.0670
_refine_ls_R_factor_gt 0.0489
_refine_ls_shift/su_max 0.000
_refine_ls_shift/su_mean 0.000
_refine_ls_structure_factor_coef Fsqd
_refine_ls_weighting_details 'w=1/[\s^2^(Fo^2^)+(0.0450P)^2^+1.0587P] where P=(Fo^2^+2Fc^2^)/3'
_refine_ls_weighting_scheme calc
_refine_ls_wR_factor_gt 0.1085
_refine_ls_wR_factor_ref 0.1181
_reflns_Friedel_coverage 0.000
_reflns_number_gt 4818
_reflns_number_total 6007
_reflns_threshold_expression 'I > 2\s(I)'
_cod_data_source_file d4ra02137a2.cif
_cod_data_source_block 4d
_cod_database_code 7248644
_shelx_space_group_comment
;
The symmetry employed for this shelxl refinement is uniquely defined
by the following loop, which should always be used as a source of
symmetry information in preference to the above space-group names.
They are only intended as comments.
;
_oxdiff_exptl_absorpt_empirical_full_min 0.865
_oxdiff_exptl_absorpt_empirical_full_max 1.600
_oxdiff_exptl_absorpt_empirical_details
;
Empirical correction (ABSPACK) includes:
- Absorption correction using spherical harmonics
- Frame scaling
;
_shelxl_version_number 2013-4

loop_
_space_group_symop_operation_xyz
'x, y, z'
'-x, -y, -z'

loop_
_atom_site_label
_atom_site_type_symbol
_atom_site_fract_x
_atom_site_fract_y
_atom_site_fract_z
_atom_site_U_iso_or_equiv
_atom_site_adp_type
_atom_site_occupancy
_atom_site_site_symmetry_order
_atom_site_calc_flag
_atom_site_refinement_flags_posn
_atom_site_refinement_flags_adp
_atom_site_refinement_flags_occupancy
_atom_site_disorder_assembly
_atom_site_disorder_group
Cl2A Cl 0.0791(2) 0.62964(18) 0.9006(2) 0.0874(8) Uani 0.564(2) 1 d . . P A 1
Cl3A Cl 0.3101(3) 0.5313(2) 1.02844(13) 0.0684(7) Uani 0.564(2) 1 d . . P A 1
Cl2B Cl 0.1229(2) 0.5227(2) 0.82749(18) 0.0641(8) Uani 0.436(2) 1 d . . P A 2
Cl3B Cl 0.2141(3) 0.6145(2) 1.02211(18) 0.0643(9) Uani 0.436(2) 1 d . . P A 2
C19 C 0.2723(3) 0.5434(2) 0.8913(2) 0.0340(6) Uani 1 1 d . . . . .
H19 H 0.2747 0.4602 0.8608 0.041 Uiso 1 1 calc R U . A 1
S1 S 0.23871(6) 0.73998(5) 0.44179(4) 0.01890(13) Uani 1 1 d . . . . .
Si1 Si 0.22727(7) 1.00793(5) -0.24102(5) 0.01552(13) Uani 1 1 d . . . . .
F1 F 0.18796(14) 0.92416(11) 0.02969(10) 0.0211(3) Uani 1 1 d . . . . .
O2 O 0.65529(17) 0.95353(14) -0.41991(13) 0.0193(3) Uani 1 1 d D . . . .
F2 F 0.09538(16) 0.60844(11) 0.29059(11) 0.0258(3) Uani 1 1 d . . . . .
O1 O 0.37329(17) 1.00672(13) -0.35837(12) 0.0176(3) Uani 1 1 d . . . . .
O4 O 0.09008(19) 0.81181(14) 0.44525(13) 0.0231(3) Uani 1 1 d . . . . .
O3 O 0.3348(2) 0.76119(15) 0.51719(13) 0.0265(4) Uani 1 1 d . . . . .
N1 N 0.3436(2) 0.75906(16) 0.30736(15) 0.0174(4) Uani 1 1 d . . . . .
C2 C 0.5153(2) 0.91544(17) -0.21475(17) 0.0160(4) Uani 1 1 d . . . . .
C10 C 0.2974(3) 0.82133(18) 0.21931(18) 0.0179(4) Uani 1 1 d . . . . .
H10 H 0.1980 0.8686 0.2192 0.021 Uiso 1 1 calc R U . . .
C4 C 0.6077(2) 0.82199(19) -0.05525(18) 0.0176(4) Uani 1 1 d . . . . .
H4 H 0.6918 0.7823 -0.0240 0.021 Uiso 1 1 calc R U . . .
C1 C 0.3608(2) 0.93747(17) -0.14790(17) 0.0156(4) Uani 1 1 d . . . . .
C16 C 0.1547(3) 0.53570(19) 0.36617(18) 0.0190(4) Uani 1 1 d . . . . .
C11 C 0.2288(2) 0.58492(19) 0.44080(17) 0.0178(4) Uani 1 1 d . . . . .
N2 N 0.4939(2) 0.70030(17) 0.27512(16) 0.0230(4) Uani 1 1 d . . . . .
C3 C 0.6381(2) 0.85826(18) -0.16781(18) 0.0171(4) Uani 1 1 d . . . . .
H3 H 0.7423 0.8442 -0.2128 0.021 Uiso 1 1 calc R U . . .
C5 C 0.4558(2) 0.84266(18) 0.01310(17) 0.0160(4) Uani 1 1 d . . . . .
C9 C 0.4261(2) 0.80051(18) 0.13108(17) 0.0156(4) Uani 1 1 d . . . . .
N3 N 0.5429(2) 0.72582(17) 0.16880(15) 0.0219(4) Uani 1 1 d . . . . .
C6 C 0.3369(2) 0.90179(18) -0.03637(17) 0.0159(4) Uani 1 1 d . . . . .
B1 B 0.5213(3) 0.9600(2) -0.3403(2) 0.0166(5) Uani 1 1 d . . . . .
C14 C 0.2060(3) 0.3408(2) 0.4442(2) 0.0284(5) Uani 1 1 d . . . . .
H14 H 0.1976 0.2570 0.4461 0.034 Uiso 1 1 calc R U . . .
C15 C 0.1431(3) 0.4147(2) 0.3667(2) 0.0245(5) Uani 1 1 d . . . . .
H15 H 0.0927 0.3822 0.3147 0.029 Uiso 1 1 calc R U . . .
C12 C 0.2932(3) 0.5098(2) 0.5182(2) 0.0247(5) Uani 1 1 d . . . . .
H12 H 0.3446 0.5421 0.5696 0.030 Uiso 1 1 calc R U . . .
C13 C 0.2812(3) 0.3880(2) 0.5191(2) 0.0300(5) Uani 1 1 d . . . . .
H13 H 0.3247 0.3362 0.5715 0.036 Uiso 1 1 calc R U . . .
C7 C 0.1312(3) 1.16540(19) -0.2040(2) 0.0223(5) Uani 1 1 d . . . . .
H7A H 0.0843 1.1996 -0.2665 0.033 Uiso 1 1 calc R U . . .
H7B H 0.2092 1.2139 -0.1915 0.033 Uiso 1 1 calc R U . . .
H7C H 0.0490 1.1666 -0.1342 0.033 Uiso 1 1 calc R U . . .
C8 C 0.0843(3) 0.9122(2) -0.2626(2) 0.0241(5) Uani 1 1 d . . . . .
H8A H 0.0375 0.9432 -0.3262 0.036 Uiso 1 1 calc R U . . .
H8B H 0.0017 0.9140 -0.1930 0.036 Uiso 1 1 calc R U . . .
H8C H 0.1379 0.8285 -0.2802 0.036 Uiso 1 1 calc R U . . .
H2 H 0.648(3) 0.971(2) -0.4860(12) 0.036 Uiso 1 1 d D U . . .
Cl1 Cl 0.41162(10) 0.61361(6) 0.79731(6) 0.04431(19) Uani 1 1 d . . . . .

loop_
_atom_site_aniso_label
_atom_site_aniso_U_11
_atom_site_aniso_U_22
_atom_site_aniso_U_33
_atom_site_aniso_U_23
_atom_site_aniso_U_13
_atom_site_aniso_U_12
Cl2A 0.0707(13) 0.0672(12) 0.1001(16) 0.0377(11) 0.0049(11) 0.0232(9)
Cl3A 0.1092(17) 0.0750(13) 0.0340(8) 0.0026(8) -0.0206(9) -0.0462(13)
Cl2B 0.0550(13) 0.1004(19) 0.0553(12) 0.0215(12) -0.0302(10) -0.0436(13)
Cl3B 0.0769(16) 0.0708(16) 0.0410(10) -0.0346(10) 0.0226(10) -0.0452(14)
C19 0.0470(17) 0.0278(12) 0.0293(13) -0.0014(10) -0.0099(12) -0.0097(12)
S1 0.0220(3) 0.0217(3) 0.0119(2) 0.00030(19) -0.0010(2) -0.0042(2)
Si1 0.0126(3) 0.0185(3) 0.0138(3) 0.0021(2) -0.0002(2) -0.0018(2)
F1 0.0146(6) 0.0288(7) 0.0155(6) 0.0040(5) 0.0029(5) 0.0004(5)
O2 0.0161(8) 0.0248(8) 0.0140(7) 0.0060(6) 0.0011(6) -0.0009(6)
F2 0.0358(8) 0.0230(6) 0.0216(7) 0.0049(5) -0.0149(6) -0.0025(6)
O1 0.0149(7) 0.0225(7) 0.0137(7) 0.0031(6) -0.0004(6) -0.0020(6)
O4 0.0241(9) 0.0215(8) 0.0193(8) 0.0000(6) 0.0025(6) -0.0010(6)
O3 0.0322(10) 0.0339(9) 0.0150(8) -0.0012(6) -0.0053(7) -0.0096(7)
N1 0.0180(9) 0.0193(8) 0.0140(8) 0.0014(7) -0.0015(7) -0.0032(7)
C2 0.0177(10) 0.0141(9) 0.0152(9) 0.0004(7) -0.0009(8) -0.0037(8)
C10 0.0191(11) 0.0175(9) 0.0164(10) 0.0019(8) -0.0031(8) -0.0026(8)
C4 0.0155(10) 0.0201(10) 0.0167(10) 0.0024(8) -0.0029(8) -0.0027(8)
C1 0.0169(10) 0.0134(9) 0.0158(10) 0.0022(7) -0.0021(8) -0.0030(8)
C16 0.0189(11) 0.0201(10) 0.0152(10) 0.0025(8) -0.0011(8) 0.0015(8)
C11 0.0162(10) 0.0201(10) 0.0144(10) 0.0027(8) 0.0009(8) -0.0007(8)
N2 0.0193(10) 0.0296(10) 0.0177(9) 0.0043(8) -0.0018(8) -0.0002(8)
C3 0.0143(10) 0.0182(10) 0.0174(10) 0.0010(8) -0.0008(8) -0.0022(8)
C5 0.0187(11) 0.0146(9) 0.0142(9) 0.0014(7) -0.0020(8) -0.0040(8)
C9 0.0157(10) 0.0154(9) 0.0154(10) 0.0014(7) -0.0025(8) -0.0030(8)
N3 0.0208(10) 0.0275(10) 0.0158(9) 0.0054(7) -0.0023(7) -0.0018(8)
C6 0.0123(10) 0.0164(9) 0.0155(10) -0.0008(7) 0.0042(8) -0.0020(8)
B1 0.0182(12) 0.0140(10) 0.0171(11) 0.0003(8) -0.0019(9) -0.0038(9)
C14 0.0230(12) 0.0199(11) 0.0362(14) 0.0079(10) 0.0025(10) 0.0015(9)
C15 0.0236(12) 0.0213(11) 0.0263(12) -0.0008(9) -0.0012(10) -0.0023(9)
C12 0.0169(11) 0.0356(13) 0.0205(11) 0.0105(9) -0.0029(9) -0.0038(9)
C13 0.0198(12) 0.0312(12) 0.0350(14) 0.0179(11) -0.0028(10) 0.0017(10)
C7 0.0167(11) 0.0200(10) 0.0278(12) 0.0026(9) -0.0024(9) 0.0004(8)
C8 0.0183(11) 0.0286(12) 0.0240(11) -0.0031(9) -0.0002(9) -0.0057(9)
Cl1 0.0594(5) 0.0393(4) 0.0359(4) -0.0006(3) -0.0050(3) -0.0202(3)

loop_
_atom_type_symbol
_atom_type_description
_atom_type_scat_dispersion_real
_atom_type_scat_dispersion_imag
_atom_type_scat_source
C C 0.0033 0.0016 'International Tables Vol C Tables 4.2.6.8 and 6.1.1.4'
H H 0.0000 0.0000 'International Tables Vol C Tables 4.2.6.8 and 6.1.1.4'
N N 0.0061 0.0033 'International Tables Vol C Tables 4.2.6.8 and 6.1.1.4'
O O 0.0106 0.0060 'International Tables Vol C Tables 4.2.6.8 and 6.1.1.4'
Si Si 0.0817 0.0704 'International Tables Vol C Tables 4.2.6.8 and 6.1.1.4'
S S 0.1246 0.1234 'International Tables Vol C Tables 4.2.6.8 and 6.1.1.4'
B B 0.0013 0.0007 'International Tables Vol C Tables 4.2.6.8 and 6.1.1.4'
F F 0.0171 0.0103 'International Tables Vol C Tables 4.2.6.8 and 6.1.1.4'
Cl Cl 0.1484 0.1585 'International Tables Vol C Tables 4.2.6.8 and 6.1.1.4'

loop_
_exptl_crystal_face_index_h
_exptl_crystal_face_index_k
_exptl_crystal_face_index_l
_exptl_crystal_face_perp_dist
5 3 3 0.0403
0 5 -1 0.0732
-5 3 -4 0.0900
-5 -3 -3 0.0641
-3 -5 -1 0.0525
5 1 3 0.0487
-1 0 5 0.0427
2 -1 -5 0.0380
0 -1 5 0.0484
1 2 5 0.0290

loop_
_geom_angle_atom_site_label_1
_geom_angle_atom_site_label_2
_geom_angle_atom_site_label_3
_geom_angle
_geom_angle_site_symmetry_1
_geom_angle_site_symmetry_3
_geom_angle_publ_flag
Cl3B C19 Cl2B 115.2(2) . . ?
Cl3B C19 Cl1 112.20(15) . . ?
Cl2B C19 Cl1 110.32(16) . . ?
Cl3A C19 Cl1 111.98(16) . . ?
Cl3A C19 Cl2A 108.79(18) . . ?
Cl1 C19 Cl2A 109.64(15) . . ?
Cl3A C19 H19 108.8 . . ?
Cl1 C19 H19 108.8 . . ?
Cl2A C19 H19 108.8 . . ?
O4 S1 O3 122.27(10) . . ?
O4 S1 N1 104.01(9) . . ?
O3 S1 N1 106.31(9) . . ?
O4 S1 C11 111.68(10) . . ?
O3 S1 C11 108.37(10) . . ?
N1 S1 C11 102.03(9) . . ?
O1 Si1 C7 109.33(9) . . ?
O1 Si1 C8 111.30(9) . . ?
C7 Si1 C8 111.13(11) . . ?
O1 Si1 C1 94.31(8) . . ?
C7 Si1 C1 116.00(10) . . ?
C8 Si1 C1 113.55(10) . . ?
B1 O2 H2 117(2) . . ?
B1 O1 Si1 113.79(13) . . ?
C10 N1 N2 111.17(17) . . ?
C10 N1 S1 129.53(16) . . ?
N2 N1 S1 119.18(14) . . ?
C3 C2 C1 120.22(19) . . ?
C3 C2 B1 128.46(19) . . ?
C1 C2 B1 111.30(18) . . ?
N1 C10 C9 104.31(18) . . ?
N1 C10 H10 127.8 . . ?
C9 C10 H10 127.8 . . ?
C3 C4 C5 121.31(19) . . ?
C3 C4 H4 119.3 . . ?
C5 C4 H4 119.3 . . ?
C6 C1 C2 117.91(19) . . ?
C6 C1 Si1 133.91(17) . . ?
C2 C1 Si1 108.12(14) . . ?
F2 C16 C15 119.48(19) . . ?
F2 C16 C11 118.96(18) . . ?
C15 C16 C11 121.6(2) . . ?
C16 C11 C12 119.4(2) . . ?
C16 C11 S1 121.14(16) . . ?
C12 C11 S1 119.44(17) . . ?
N3 N2 N1 106.44(17) . . ?
C4 C3 C2 119.7(2) . . ?
C4 C3 H3 120.1 . . ?
C2 C3 H3 120.1 . . ?
C6 C5 C4 117.16(18) . . ?
C6 C5 C9 122.61(19) . . ?
C4 C5 C9 120.21(19) . . ?
C10 C9 N3 108.11(18) . . ?
C10 C9 C5 132.28(19) . . ?
N3 C9 C5 119.60(18) . . ?
N2 N3 C9 109.96(18) . . ?
F1 C6 C1 118.42(18) . . ?
F1 C6 C5 117.95(17) . . ?
C1 C6 C5 123.62(19) . . ?
O2 B1 O1 124.43(19) . . ?
O2 B1 C2 123.13(19) . . ?
O1 B1 C2 112.44(18) . . ?
C15 C14 C13 120.6(2) . . ?
C15 C14 H14 119.7 . . ?
C13 C14 H14 119.7 . . ?
C16 C15 C14 118.8(2) . . ?
C16 C15 H15 120.6 . . ?
C14 C15 H15 120.6 . . ?
C13 C12 C11 119.2(2) . . ?
C13 C12 H12 120.4 . . ?
C11 C12 H12 120.4 . . ?
C12 C13 C14 120.5(2) . . ?
C12 C13 H13 119.8 . . ?
C14 C13 H13 119.8 . . ?
Si1 C7 H7A 109.5 . . ?
Si1 C7 H7B 109.5 . . ?
H7A C7 H7B 109.5 . . ?
Si1 C7 H7C 109.5 . . ?
H7A C7 H7C 109.5 . . ?
H7B C7 H7C 109.5 . . ?
Si1 C8 H8A 109.5 . . ?
Si1 C8 H8B 109.5 . . ?
H8A C8 H8B 109.5 . . ?
Si1 C8 H8C 109.5 . . ?
H8A C8 H8C 109.5 . . ?
H8B C8 H8C 109.5 . . ?

loop_
_geom_bond_atom_site_label_1
_geom_bond_atom_site_label_2
_geom_bond_distance
_geom_bond_site_symmetry_2
_geom_bond_publ_flag
Cl2A C19 1.802(3) . ?
Cl3A C19 1.752(3) . ?
Cl2B C19 1.714(3) . ?
Cl3B C19 1.708(3) . ?
C19 Cl1 1.755(3) . ?
C19 H19 1.0000 . ?
S1 O4 1.4179(17) . ?
S1 O3 1.4181(16) . ?
S1 N1 1.7052(18) . ?
S1 C11 1.748(2) . ?
Si1 O1 1.6877(15) . ?
Si1 C7 1.841(2) . ?
Si1 C8 1.844(2) . ?
Si1 C1 1.877(2) . ?
F1 C6 1.367(2) . ?
O2 B1 1.342(3) . ?
O2 H2 0.830(10) . ?
F2 C16 1.345(2) . ?
O1 B1 1.391(3) . ?
N1 C10 1.359(3) . ?
N1 N2 1.359(3) . ?
C2 C3 1.393(3) . ?
C2 C1 1.409(3) . ?
C2 B1 1.573(3) . ?
C10 C9 1.366(3) . ?
C10 H10 0.9500 . ?
C4 C3 1.387(3) . ?
C4 C5 1.397(3) . ?
C4 H4 0.9500 . ?
C1 C6 1.373(3) . ?
C16 C15 1.372(3) . ?
C16 C11 1.388(3) . ?
C11 C12 1.395(3) . ?
N2 N3 1.298(3) . ?
C3 H3 0.9500 . ?
C5 C6 1.391(3) . ?
C5 C9 1.468(3) . ?
C9 N3 1.373(3) . ?
C14 C15 1.384(3) . ?
C14 C13 1.387(4) . ?
C14 H14 0.9500 . ?
C15 H15 0.9500 . ?
C12 C13 1.382(3) . ?
C12 H12 0.9500 . ?
C13 H13 0.9500 . ?
C7 H7A 0.9800 . ?
C7 H7B 0.9800 . ?
C7 H7C 0.9800 . ?
C8 H8A 0.9800 . ?
C8 H8B 0.9800 . ?
C8 H8C 0.9800 . ?

loop_
_exptl_oxdiff_crystal_face_indexfrac_h
_exptl_oxdiff_crystal_face_indexfrac_k
_exptl_oxdiff_crystal_face_indexfrac_l
_exptl_oxdiff_crystal_face_x
_exptl_oxdiff_crystal_face_y
_exptl_oxdiff_crystal_face_z
4.9964 3.0053 2.9972 -0.2675 0.2582 0.2174
0.0003 5.0044 -1.0094 -0.1572 0.1705 -0.2300
-4.9962 2.9998 -4.0085 0.0700 -0.0612 -0.4901
-4.9964 -3.0053 -2.9972 0.2675 -0.2582 -0.2174
-2.9982 -5.0061 -0.9923 0.2540 -0.2701 0.0194
4.9967 1.0038 3.0010 -0.1869 0.2052 0.3028
-1.0045 -0.0041 4.9994 -0.2184 -0.2481 0.0233
2.0046 -0.9956 -4.9969 0.2559 0.2800 0.0786
-0.0045 -1.0039 5.0018 -0.1809 -0.2161 0.1252
0.9950 1.9993 4.9967 -0.3045 -0.0781 0.0563
